data_4079700
loop_
_publ_author_name
'Bader, Manuela'
'Marquet, Nicolas'
'Kirillov, Evgeny'
'Roisnel, Thierry'
'Razavi, Abbas'
'Lhost, Olivier'
'Carpentier, Jean-Fran\,cois'

_publ_section_title
;
 Old and NewC1-Symmetric Group 4 Metallocenes
 {(R1R2C)-(R2&#x2032;R3&#x2032;R6&#x2032;R7&#x2032;-Flu)(3-R3-5-R4-C5H2)}ZrCl2:
 From Highly Isotactic Polypropylenes to Vinyl End-Capped
 Isotactic-Enriched Oligomers
;
_journal_issue 23
_journal_name_full Organometallics
_journal_page_first 8375
_journal_paper_doi 10.1021/om300957k
_journal_volume 31
_journal_year 2012
_chemical_compound_source 'synthesis as described'
_chemical_formula_moiety 'C30 H36 Cl2 Zr1'
_chemical_formula_sum 'C30 H36 Cl2 Zr'
_chemical_formula_weight 558.71
_chemical_name_systematic
;
 ?
;
_space_group_IT_number 2
_symmetry_cell_setting triclinic
_symmetry_Int_Tables_number 2
_symmetry_space_group_name_Hall '-P 1'
_symmetry_space_group_name_H-M 'P -1'
_atom_sites_solution_hydrogens geom
_atom_sites_solution_primary direct
_atom_sites_solution_secondary difmap
_audit_conform_dict_location ftp://ftp.iucr.org/pub/cif_core.dic
_audit_conform_dict_name cif_core.dic
_audit_conform_dict_version 2.3
_audit_creation_date 2007-11-11T18:19:30-00:00
_audit_creation_method 'WinGX routine CIF_UPDATE'
_cell_angle_alpha 117.094(6)
_cell_angle_beta 91.790(6)
_cell_angle_gamma 90.006(6)
_cell_formula_units_Z 2
_cell_length_a 8.9402(8)
_cell_length_b 12.2725(14)
_cell_length_c 13.4389(15)
_cell_measurement_reflns_used 3996
_cell_measurement_temperature 100(2)
_cell_measurement_theta_max 27.23
_cell_measurement_theta_min 2.79
_cell_measurement_wavelength 0.71073
_cell_volume 1311.9(3)
_computing_cell_refinement 'Bruker SMART, 2006'
_computing_data_collection 'Bruker SMART, 2006'
_computing_data_reduction 'Bruker SAINT, 2006'
_computing_molecular_graphics 'Ortep-3 for Windows (Farrugia, 1997)'
_computing_publication_material 'WinGX publication routines (Farrugia, 1999)'
_computing_structure_refinement 'SHELXL-97 (Sheldrick, 1997)'
_computing_structure_solution 'SIR97 (Altomare et al., 1999)'
_diffrn_ambient_temperature 100(2)
_diffrn_detector 'CCD plate'
_diffrn_measured_fraction_theta_full 0.997
_diffrn_measured_fraction_theta_max 0.997
_diffrn_measurement_device_type 'APEXII, Bruker-AXS'
_diffrn_measurement_method 'CCD rotation images, thin slices'
_diffrn_radiation_monochromator graphite
_diffrn_radiation_probe x-ray
_diffrn_radiation_type MoK\a
_diffrn_radiation_wavelength 0.71073
_diffrn_reflns_av_R_equivalents 0.0576
_diffrn_reflns_av_unetI/netI 0.0654
_diffrn_reflns_limit_h_max 11
_diffrn_reflns_limit_h_min -11
_diffrn_reflns_limit_k_max 15
_diffrn_reflns_limit_k_min -15
_diffrn_reflns_limit_l_max 17
_diffrn_reflns_limit_l_min -17
_diffrn_reflns_number 18990
_diffrn_reflns_theta_full 27.48
_diffrn_reflns_theta_max 27.48
_diffrn_reflns_theta_min 2.92
_exptl_absorpt_coefficient_mu 0.639
_exptl_absorpt_correction_T_max 0.962
_exptl_absorpt_correction_T_min 0.915
_exptl_absorpt_correction_type multi-scan
_exptl_absorpt_process_details
;
  [Sheldrick, G.M. (2002). SADABS Bruker AXS Inc., Madison, Wisconsin, USA]
;
_exptl_crystal_colour orange
_exptl_crystal_density_diffrn 1.414
_exptl_crystal_density_method 'not measured'
_exptl_crystal_description prism
_exptl_crystal_F_000 580
_exptl_crystal_size_max 0.13
_exptl_crystal_size_mid 0.07
_exptl_crystal_size_min 0.06
_refine_diff_density_max 0.458
_refine_diff_density_min -0.435
_refine_diff_density_rms 0.088
_refine_ls_extinction_method none
_refine_ls_goodness_of_fit_ref 1.016
_refine_ls_hydrogen_treatment constr
_refine_ls_matrix_type full
_refine_ls_number_parameters 307
_refine_ls_number_reflns 6003
_refine_ls_number_restraints 0
_refine_ls_restrained_S_all 1.016
_refine_ls_R_factor_all 0.0567
_refine_ls_R_factor_gt 0.0368
_refine_ls_shift/su_max 0.001
_refine_ls_shift/su_mean 0
_refine_ls_structure_factor_coef Fsqd
_refine_ls_weighting_details 'calc w=1/[\s^2^(Fo^2^)+(0.0308P)^2^+0.1709P] where P=(Fo^2^+2Fc^2^)/3'
_refine_ls_weighting_scheme calc
_refine_ls_wR_factor_gt 0.0733
_refine_ls_wR_factor_ref 0.0806
_reflns_number_gt 4714
_reflns_number_total 6003
_reflns_threshold_expression >2sigma(I)
_cod_data_source_file om300957k_si_002.cif
_cod_data_source_block 3g
_cod_database_code 4079700

loop_
_symmetry_equiv_pos_as_xyz
'x, y, z'
'-x, -y, -z'

loop_
_atom_site_label
_atom_site_type_symbol
_atom_site_fract_x
_atom_site_fract_y
_atom_site_fract_z
_atom_site_U_iso_or_equiv
_atom_site_adp_type
_atom_site_occupancy
_atom_site_calc_flag
_atom_site_refinement_flags
Zr1 Zr 0.26316(3) -0.10602(2) 0.22738(2) 0.01222(7) Uani 1 d .
Cl1 Cl 0.42333(7) -0.27302(6) 0.20968(5) 0.01780(14) Uani 1 d .
Cl2 Cl 0.45326(6) 0.05660(6) 0.28985(5) 0.01840(14) Uani 1 d .
C1 C 0.3177(3) -0.3415(2) -0.0752(2) 0.0188(6) Uani 1 d .
C1A C 0.2622(3) -0.3583(3) -0.1918(2) 0.0270(7) Uani 1 d .
H1A1 H 0.1525 -0.3593 -0.1956 0.04 Uiso 1 calc R
H1A2 H 0.2989 -0.4357 -0.2498 0.04 Uiso 1 calc R
H1A3 H 0.3 -0.2903 -0.2037 0.04 Uiso 1 calc R
C1B C 0.4895(3) -0.3269(3) -0.0671(2) 0.0232(6) Uani 1 d .
H1B1 H 0.5178 -0.2561 -0.078 0.035 Uiso 1 calc R
H1B2 H 0.5336 -0.4009 -0.1249 0.035 Uiso 1 calc R
H1B3 H 0.5262 -0.3145 0.0069 0.035 Uiso 1 calc R
C1C C 0.2720(3) -0.4552(2) -0.0627(2) 0.0234(6) Uani 1 d .
H1C1 H 0.3061 -0.4452 0.011 0.035 Uiso 1 calc R
H1C2 H 0.318 -0.5278 -0.121 0.035 Uiso 1 calc R
H1C3 H 0.1629 -0.4653 -0.0702 0.035 Uiso 1 calc R
C2 C 0.2429(3) -0.2263(2) 0.0093(2) 0.0152(5) Uani 1 d .
C3 C 0.2825(3) -0.1040(2) 0.0391(2) 0.0163(5) Uani 1 d .
H3 H 0.3733 -0.0785 0.0206 0.02 Uiso 1 calc R
C4 C 0.1668(3) -0.0238(2) 0.1010(2) 0.0162(5) Uani 1 d .
C5 C 0.1746(3) 0.1125(2) 0.1366(2) 0.0205(6) Uani 1 d .
H5A H 0.0905 0.135 0.1015 0.031 Uiso 1 calc R
H5B H 0.269 0.1327 0.1133 0.031 Uiso 1 calc R
H5C H 0.1691 0.1579 0.2182 0.031 Uiso 1 calc R
C6 C 0.0518(3) -0.0980(2) 0.1124(2) 0.0138(5) Uani 1 d .
C7 C 0.1019(3) -0.2218(2) 0.0572(2) 0.0149(5) Uani 1 d .
H7 H 0.0487 -0.2908 0.0531 0.018 Uiso 1 calc R
C8 C -0.0744(3) -0.0612(2) 0.1970(2) 0.0145(5) Uani 1 d .
C9 C -0.2065(3) -0.1527(2) 0.1544(2) 0.0189(6) Uani 1 d .
H9A H -0.2629 -0.1427 0.0954 0.028 Uiso 1 calc R
H9B H -0.2722 -0.1374 0.2162 0.028 Uiso 1 calc R
H9C H -0.1687 -0.2363 0.1242 0.028 Uiso 1 calc R
C10 C -0.1419(3) 0.0637(2) 0.2217(2) 0.0180(6) Uani 1 d .
H10A H -0.1956 0.0575 0.1546 0.027 Uiso 1 calc R
H10B H -0.0614 0.1254 0.2433 0.027 Uiso 1 calc R
H10C H -0.2114 0.0878 0.2828 0.027 Uiso 1 calc R
C11 C 0.0137(3) -0.0608(2) 0.2987(2) 0.0124(5) Uani 1 d .
C12 C 0.0999(3) 0.0399(2) 0.3859(2) 0.0126(5) Uani 1 d .
C13 C 0.1048(3) 0.1702(2) 0.4244(2) 0.0151(5) Uani 1 d .
H13 H 0.0418 0.2063 0.3897 0.018 Uiso 1 calc R
C14 C 0.2003(3) 0.2415(2) 0.5108(2) 0.0166(5) Uani 1 d .
H14 H 0.2018 0.3273 0.5355 0.02 Uiso 1 calc R
C15 C 0.2972(3) 0.1930(2) 0.5653(2) 0.0176(5) Uani 1 d .
H15 H 0.3632 0.2458 0.6245 0.021 Uiso 1 calc R
C16 C 0.2956(3) 0.0697(2) 0.5325(2) 0.0143(5) Uani 1 d .
H16 H 0.3601 0.0363 0.5688 0.017 Uiso 1 calc R
C17 C 0.1975(3) -0.0068(2) 0.4445(2) 0.0135(5) Uani 1 d .
C18 C 0.1669(3) -0.1363(2) 0.3989(2) 0.0133(5) Uani 1 d .
C19 C 0.2295(3) -0.2230(2) 0.4293(2) 0.0141(5) Uani 1 d .
H19 H 0.3023 -0.1977 0.4889 0.017 Uiso 1 calc R
C20 C 0.1853(3) -0.3440(2) 0.3729(2) 0.0145(5) Uani 1 d .
C21 C 0.0743(3) -0.3776(2) 0.2857(2) 0.0165(5) Uani 1 d .
H21 H 0.0431 -0.461 0.2469 0.02 Uiso 1 calc R
C22 C 0.0096(3) -0.2955(2) 0.2545(2) 0.0161(5) Uani 1 d .
H22 H -0.0641 -0.3227 0.1954 0.019 Uiso 1 calc R
C23 C 0.0536(3) -0.1694(2) 0.3113(2) 0.0131(5) Uani 1 d .
C24 C 0.2543(3) -0.4390(2) 0.4051(2) 0.0158(5) Uani 1 d .
C24A C 0.4267(3) -0.4332(3) 0.4002(2) 0.0232(6) Uani 1 d .
H24A H 0.4535 -0.4389 0.3278 0.035 Uiso 1 calc R
H24B H 0.4707 -0.5015 0.4091 0.035 Uiso 1 calc R
H24C H 0.465 -0.3556 0.4605 0.035 Uiso 1 calc R
C24B C 0.2126(3) -0.4080(3) 0.5248(2) 0.0220(6) Uani 1 d .
H24D H 0.2478 -0.3249 0.5759 0.033 Uiso 1 calc R
H24E H 0.2596 -0.4663 0.5468 0.033 Uiso 1 calc R
H24F H 0.1036 -0.4131 0.5282 0.033 Uiso 1 calc R
C24C C 0.2026(3) -0.5703(2) 0.3266(2) 0.0218(6) Uani 1 d .
H24G H 0.0944 -0.578 0.3318 0.033 Uiso 1 calc R
H24H H 0.2545 -0.6271 0.3483 0.033 Uiso 1 calc R
H24I H 0.226 -0.5899 0.2496 0.033 Uiso 1 calc R

loop_
_atom_site_aniso_label
_atom_site_aniso_U_11
_atom_site_aniso_U_22
_atom_site_aniso_U_33
_atom_site_aniso_U_23
_atom_site_aniso_U_13
_atom_site_aniso_U_12
Zr1 0.01140(12) 0.01251(13) 0.01286(13) 0.00594(10) -0.00044(9) 0.00020(9)
Cl1 0.0177(3) 0.0186(3) 0.0176(3) 0.0086(3) 0.0012(2) 0.0052(3)
Cl2 0.0151(3) 0.0186(3) 0.0201(3) 0.0078(3) -0.0009(3) -0.0040(3)
C1 0.0171(13) 0.0196(15) 0.0144(14) 0.0033(12) -0.0009(11) 0.0019(11)
C1A 0.0291(15) 0.0277(17) 0.0162(15) 0.0032(13) -0.0011(12) 0.0044(13)
C1B 0.0201(14) 0.0254(16) 0.0191(15) 0.0056(13) 0.0026(11) 0.0012(12)
C1C 0.0233(14) 0.0157(14) 0.0233(16) 0.0019(12) -0.0005(12) 0.0010(11)
C2 0.0156(12) 0.0185(14) 0.0104(12) 0.0057(11) -0.0015(10) 0.0023(10)
C3 0.0170(13) 0.0199(14) 0.0128(13) 0.0082(11) -0.0013(10) -0.0042(11)
C4 0.0197(13) 0.0150(14) 0.0159(13) 0.0091(11) -0.0041(11) -0.0014(11)
C5 0.0261(14) 0.0159(14) 0.0232(15) 0.0123(12) -0.0011(12) -0.0005(11)
C6 0.0145(12) 0.0136(13) 0.0133(13) 0.0065(11) -0.0038(10) -0.0007(10)
C7 0.0149(12) 0.0151(13) 0.0137(13) 0.0059(11) -0.0032(10) -0.0017(10)
C8 0.0136(12) 0.0135(13) 0.0143(13) 0.0047(11) -0.0006(10) 0.0017(10)
C9 0.0165(13) 0.0207(15) 0.0208(14) 0.0107(12) -0.0001(11) 0.0032(11)
C10 0.0155(13) 0.0199(15) 0.0192(14) 0.0098(12) -0.0033(11) 0.0040(11)
C11 0.0115(11) 0.0129(13) 0.0129(13) 0.0059(11) 0.0011(10) 0.0014(10)
C12 0.0122(12) 0.0133(13) 0.0114(12) 0.0046(11) 0.0030(10) 0.0015(10)
C13 0.0168(12) 0.0145(13) 0.0160(13) 0.0086(11) 0.0022(10) 0.0034(10)
C14 0.0223(13) 0.0102(13) 0.0159(14) 0.0048(11) 0.0012(11) -0.0014(11)
C15 0.0188(13) 0.0158(14) 0.0156(14) 0.0052(12) -0.0033(11) -0.0050(11)
C16 0.0125(12) 0.0175(14) 0.0135(13) 0.0076(11) -0.0003(10) -0.0002(10)
C17 0.0138(12) 0.0136(13) 0.0130(13) 0.0059(11) 0.0023(10) 0.0022(10)
C18 0.0130(12) 0.0135(13) 0.0137(13) 0.0063(11) 0.0031(10) 0.0001(10)
C19 0.0129(12) 0.0173(14) 0.0139(13) 0.0086(11) 0.0005(10) 0.0015(10)
C20 0.0141(12) 0.0148(13) 0.0174(13) 0.0094(11) 0.0034(10) 0.0012(10)
C21 0.0187(13) 0.0118(13) 0.0175(14) 0.0055(11) 0.0002(11) -0.0041(10)
C22 0.0157(12) 0.0159(14) 0.0169(14) 0.0080(11) -0.0034(10) -0.0047(10)
C23 0.0122(12) 0.0143(13) 0.0141(13) 0.0074(11) 0.0033(10) 0.0009(10)
C24 0.0188(13) 0.0124(13) 0.0174(14) 0.0077(11) 0.0001(11) 0.0016(10)
C24A 0.0233(14) 0.0216(15) 0.0276(16) 0.0136(13) 0.0027(12) 0.0037(12)
C24B 0.0300(15) 0.0180(15) 0.0229(15) 0.0133(13) 0.0030(12) 0.0040(12)
C24C 0.0302(15) 0.0132(14) 0.0218(15) 0.0080(12) -0.0030(12) 0.0005(12)

loop_
_atom_type_symbol
_atom_type_description
_atom_type_scat_dispersion_real
_atom_type_scat_dispersion_imag
_atom_type_scat_source
C C 0.0033 0.0016 'International Tables Vol C Tables 4.2.6.8 and 6.1.1.4'
H H 0 0 'International Tables Vol C Tables 4.2.6.8 and 6.1.1.4'
Cl Cl 0.1484 0.1585 'International Tables Vol C Tables 4.2.6.8 and 6.1.1.4'
Zr Zr -2.9673 0.5597 'International Tables Vol C Tables 4.2.6.8 and 6.1.1.4'

loop_
_geom_angle_atom_site_label_1
_geom_angle_atom_site_label_2
_geom_angle_atom_site_label_3
_geom_angle
C11 Zr1 Cl1 128.64(6)
C11 Zr1 C6 58.41(8)
Cl1 Zr1 C6 131.55(6)
C11 Zr1 Cl2 120.01(6)
Cl1 Zr1 Cl2 98.56(2)
C6 Zr1 Cl2 118.27(6)
C11 Zr1 C4 82.81(8)
Cl1 Zr1 C4 135.85(6)
C6 Zr1 C4 33.90(8)
Cl2 Zr1 C4 86.25(6)
C11 Zr1 C7 77.34(8)
Cl1 Zr1 C7 97.70(6)
C6 Zr1 C7 33.85(8)
Cl2 Zr1 C7 136.87(6)
C4 Zr1 C7 55.14(8)
C11 Zr1 C23 34.39(8)
Cl1 Zr1 C23 94.26(6)
C6 Zr1 C23 79.64(8)
Cl2 Zr1 C23 137.55(6)
C4 Zr1 C23 111.48(8)
C7 Zr1 C23 80.20(8)
C11 Zr1 C3 112.37(8)
Cl1 Zr1 C3 103.50(6)
C6 Zr1 C3 54.87(8)
Cl2 Zr1 C3 84.12(6)
C4 Zr1 C3 32.96(8)
C7 Zr1 C3 53.25(8)
C23 Zr1 C3 131.59(8)
C11 Zr1 C12 33.76(8)
Cl1 Zr1 C12 132.29(6)
C6 Zr1 C12 82.06(8)
Cl2 Zr1 C12 88.31(6)
C4 Zr1 C12 91.51(8)
C7 Zr1 C12 109.00(8)
C23 Zr1 C12 54.43(8)
C3 Zr1 C12 124.19(8)
C11 Zr1 C2 108.82(8)
Cl1 Zr1 C2 83.68(6)
C6 Zr1 C2 55.12(8)
Cl2 Zr1 C2 111.38(6)
C4 Zr1 C2 54.41(8)
C7 Zr1 C2 32.30(7)
C23 Zr1 C2 110.15(8)
C3 Zr1 C2 31.60(8)
C12 Zr1 C2 137.17(8)
C11 Zr1 C18 55.07(8)
Cl1 Zr1 C18 81.26(5)
C6 Zr1 C18 110.23(8)
Cl2 Zr1 C18 110.91(6)
C4 Zr1 C18 137.79(8)
C7 Zr1 C18 110.89(8)
C23 Zr1 C18 32.08(8)
C3 Zr1 C18 163.63(8)
C12 Zr1 C18 52.71(7)
C2 Zr1 C18 136.68(8)
C11 Zr1 C17 54.91(8)
Cl1 Zr1 C17 101.60(5)
C6 Zr1 C17 111.64(8)
Cl2 Zr1 C17 84.52(6)
C4 Zr1 C17 122.55(8)
C7 Zr1 C17 130.31(7)
C23 Zr1 C17 53.22(8)
C3 Zr1 C17 153.70(8)
C12 Zr1 C17 31.76(7)
C2 Zr1 C17 162.53(7)
C18 Zr1 C17 31.27(7)
C2 C1 C1C 112.0(2)
C2 C1 C1B 111.6(2)
C1C C1 C1B 110.0(2)
C2 C1 C1A 105.7(2)
C1C C1 C1A 108.9(2)
C1B C1 C1A 108.5(2)
C1 C1A H1A1 109.5
C1 C1A H1A2 109.5
H1A1 C1A H1A2 109.5
C1 C1A H1A3 109.5
H1A1 C1A H1A3 109.5
H1A2 C1A H1A3 109.5
C1 C1B H1B1 109.5
C1 C1B H1B2 109.5
H1B1 C1B H1B2 109.5
C1 C1B H1B3 109.5
H1B1 C1B H1B3 109.5
H1B2 C1B H1B3 109.5
C1 C1C H1C1 109.5
C1 C1C H1C2 109.5
H1C1 C1C H1C2 109.5
C1 C1C H1C3 109.5
H1C1 C1C H1C3 109.5
H1C2 C1C H1C3 109.5
C3 C2 C7 105.8(2)
C3 C2 C1 127.4(2)
C7 C2 C1 125.8(2)
C3 C2 Zr1 71.87(14)
C7 C2 Zr1 68.82(14)
C1 C2 Zr1 132.72(16)
C2 C3 C4 110.4(2)
C2 C3 Zr1 76.53(14)
C4 C3 Zr1 70.45(14)
C2 C3 H3 124.8
C4 C3 H3 124.8
Zr1 C3 H3 119.8
C3 C4 C6 107.1(2)
C3 C4 C5 121.7(2)
C6 C4 C5 131.0(2)
C3 C4 Zr1 76.59(14)
C6 C4 Zr1 71.56(13)
C5 C4 Zr1 120.53(17)
C4 C5 H5A 109.5
C4 C5 H5B 109.5
H5A C5 H5B 109.5
C4 C5 H5C 109.5
H5A C5 H5C 109.5
H5B C5 H5C 109.5
C4 C6 C7 106.5(2)
C4 C6 C8 129.5(2)
C7 C6 C8 121.0(2)
C4 C6 Zr1 74.54(14)
C7 C6 Zr1 74.91(14)
C8 C6 Zr1 100.70(15)
C2 C7 C6 110.1(2)
C2 C7 Zr1 78.88(15)
C6 C7 Zr1 71.23(14)
C2 C7 H7 124.9
C6 C7 H7 124.9
Zr1 C7 H7 116.7
C9 C8 C10 105.41(19)
C9 C8 C6 112.1(2)
C10 C8 C6 112.8(2)
C9 C8 C11 113.6(2)
C10 C8 C11 113.4(2)
C6 C8 C11 99.71(18)
C8 C9 H9A 109.5
C8 C9 H9B 109.5
H9A C9 H9B 109.5
C8 C9 H9C 109.5
H9A C9 H9C 109.5
H9B C9 H9C 109.5
C8 C10 H10A 109.5
C8 C10 H10B 109.5
H10A C10 H10B 109.5
C8 C10 H10C 109.5
H10A C10 H10C 109.5
H10B C10 H10C 109.5
C12 C11 C23 105.7(2)
C12 C11 C8 127.6(2)
C23 C11 C8 125.4(2)
C12 C11 Zr1 78.76(13)
C23 C11 Zr1 76.36(13)
C8 C11 Zr1 101.04(14)
C13 C12 C17 116.4(2)
C13 C12 C11 134.1(2)
C17 C12 C11 109.5(2)
C13 C12 Zr1 121.80(15)
C17 C12 Zr1 78.60(13)
C11 C12 Zr1 67.48(12)
C14 C13 C12 119.6(2)
C14 C13 H13 120.2
C12 C13 H13 120.2
C13 C14 C15 122.8(2)
C13 C14 H14 118.6
C15 C14 H14 118.6
C16 C15 C14 119.8(2)
C16 C15 H15 120.1
C14 C15 H15 120.1
C15 C16 C17 119.2(2)
C15 C16 H16 120.4
C17 C16 H16 120.4
C16 C17 C18 130.4(2)
C16 C17 C12 122.1(2)
C18 C17 C12 107.4(2)
C16 C17 Zr1 124.15(15)
C18 C17 Zr1 73.50(14)
C12 C17 Zr1 69.63(13)
C19 C18 C23 122.0(2)
C19 C18 C17 129.7(2)
C23 C18 C17 108.3(2)
C19 C18 Zr1 122.35(16)
C23 C18 Zr1 68.24(13)
C17 C18 Zr1 75.23(13)
C20 C19 C18 120.2(2)
C20 C19 H19 119.9
C18 C19 H19 119.9
C19 C20 C21 118.1(2)
C19 C20 C24 120.4(2)
C21 C20 C24 121.6(2)
C22 C21 C20 123.4(2)
C22 C21 H21 118.3
C20 C21 H21 118.3
C21 C22 C23 119.8(2)
C21 C22 H22 120.1
C23 C22 H22 120.1
C22 C23 C18 116.5(2)
C22 C23 C11 134.5(2)
C18 C23 C11 109.0(2)
C22 C23 Zr1 116.02(16)
C18 C23 Zr1 79.69(13)
C11 C23 Zr1 69.25(12)
C24C C24 C24B 109.0(2)
C24C C24 C20 113.0(2)
C24B C24 C20 109.2(2)
C24C C24 C24A 107.7(2)
C24B C24 C24A 109.0(2)
C20 C24 C24A 108.85(19)
C24 C24A H24A 109.5
C24 C24A H24B 109.5
H24A C24A H24B 109.5
C24 C24A H24C 109.5
H24A C24A H24C 109.5
H24B C24A H24C 109.5
C24 C24B H24D 109.5
C24 C24B H24E 109.5
H24D C24B H24E 109.5
C24 C24B H24F 109.5
H24D C24B H24F 109.5
H24E C24B H24F 109.5
C24 C24C H24G 109.5
C24 C24C H24H 109.5
H24G C24C H24H 109.5
C24 C24C H24I 109.5
H24G C24C H24I 109.5
H24H C24C H24I 109.5

loop_
_geom_bond_atom_site_label_1
_geom_bond_atom_site_label_2
_geom_bond_distance
Zr1 C11 2.419(2)
Zr1 Cl1 2.4260(7)
Zr1 C6 2.434(2)
Zr1 Cl2 2.4414(7)
Zr1 C4 2.473(2)
Zr1 C7 2.483(3)
Zr1 C23 2.514(2)
Zr1 C3 2.553(2)
Zr1 C12 2.568(2)
Zr1 C2 2.612(3)
Zr1 C18 2.663(2)
Zr1 C17 2.686(2)
C1 C2 1.524(3)
C1 C1C 1.537(4)
C1 C1B 1.541(3)
C1 C1A 1.549(4)
C1A H1A1 0.98
C1A H1A2 0.98
C1A H1A3 0.98
C1B H1B1 0.98
C1B H1B2 0.98
C1B H1B3 0.98
C1C H1C1 0.98
C1C H1C2 0.98
C1C H1C3 0.98
C2 C3 1.408(4)
C2 C7 1.423(3)
C3 C4 1.428(3)
C3 H3 0.95
C4 C6 1.431(3)
C4 C5 1.517(3)
C5 H5A 0.98
C5 H5B 0.98
C5 H5C 0.98
C6 C7 1.432(3)
C6 C8 1.544(3)
C7 H7 0.95
C8 C9 1.534(3)
C8 C10 1.541(3)
C8 C11 1.554(3)
C9 H9A 0.98
C9 H9B 0.98
C9 H9C 0.98
C10 H10A 0.98
C10 H10B 0.98
C10 H10C 0.98
C11 C12 1.455(3)
C11 C23 1.461(3)
C12 C13 1.440(3)
C12 C17 1.442(3)
C13 C14 1.362(4)
C13 H13 0.95
C14 C15 1.413(3)
C14 H14 0.95
C15 C16 1.370(3)
C15 H15 0.95
C16 C17 1.404(3)
C16 H16 0.95
C17 C18 1.442(3)
C18 C19 1.413(3)
C18 C23 1.437(3)
C19 C20 1.376(3)
C19 H19 0.95
C20 C21 1.419(4)
C20 C24 1.540(3)
C21 C22 1.377(3)
C21 H21 0.95
C22 C23 1.427(3)
C22 H22 0.95
C24 C24C 1.531(4)
C24 C24B 1.533(4)
C24 C24A 1.548(3)
C24A H24A 0.98
C24A H24B 0.98
C24A H24C 0.98
C24B H24D 0.98
C24B H24E 0.98
C24B H24F 0.98
C24C H24G 0.98
C24C H24H 0.98
C24C H24I 0.98

loop_
_geom_torsion_atom_site_label_1
_geom_torsion_atom_site_label_2
_geom_torsion_atom_site_label_3
_geom_torsion_atom_site_label_4
_geom_torsion
C1C C1 C2 C3 164.7(2)
C1B C1 C2 C3 40.9(4)
C1A C1 C2 C3 -76.8(3)
C1C C1 C2 C7 -28.6(3)
C1B C1 C2 C7 -152.4(2)
C1A C1 C2 C7 89.8(3)
C1C C1 C2 Zr1 64.8(3)
C1B C1 C2 Zr1 -59.0(3)
C1A C1 C2 Zr1 -176.75(18)
C11 Zr1 C2 C3 102.31(15)
Cl1 Zr1 C2 C3 -128.93(14)
C6 Zr1 C2 C3 78.13(15)
Cl2 Zr1 C2 C3 -32.19(15)
C4 Zr1 C2 C3 36.31(14)
C7 Zr1 C2 C3 115.8(2)
C23 Zr1 C2 C3 138.84(14)
C12 Zr1 C2 C3 79.87(17)
C18 Zr1 C2 C3 160.96(13)
C17 Zr1 C2 C3 122.3(3)
C11 Zr1 C2 C7 -13.45(16)
Cl1 Zr1 C2 C7 115.31(14)
C6 Zr1 C2 C7 -37.63(14)
Cl2 Zr1 C2 C7 -147.95(13)
C4 Zr1 C2 C7 -79.45(15)
C23 Zr1 C2 C7 23.08(16)
C3 Zr1 C2 C7 -115.8(2)
C12 Zr1 C2 C7 -35.89(19)
C18 Zr1 C2 C7 45.20(19)
C17 Zr1 C2 C7 6.5(3)
C11 Zr1 C2 C1 -133.2(2)
Cl1 Zr1 C2 C1 -4.4(2)
C6 Zr1 C2 C1 -157.4(3)
Cl2 Zr1 C2 C1 92.3(2)
C4 Zr1 C2 C1 160.8(3)
C7 Zr1 C2 C1 -119.7(3)
C23 Zr1 C2 C1 -96.6(2)
C3 Zr1 C2 C1 124.5(3)
C12 Zr1 C2 C1 -155.6(2)
C18 Zr1 C2 C1 -74.5(3)
C17 Zr1 C2 C1 -113.2(3)
C7 C2 C3 C4 -2.1(3)
C1 C2 C3 C4 166.7(2)
Zr1 C2 C3 C4 -62.86(18)
C7 C2 C3 Zr1 60.80(17)
C1 C2 C3 Zr1 -130.4(3)
C11 Zr1 C3 C2 -89.82(15)
Cl1 Zr1 C3 C2 52.67(14)
C6 Zr1 C3 C2 -79.02(15)
Cl2 Zr1 C3 C2 150.09(14)
C4 Zr1 C3 C2 -117.7(2)
C7 Zr1 C3 C2 -36.91(14)
C23 Zr1 C3 C2 -55.71(18)
C12 Zr1 C3 C2 -125.99(14)
C18 Zr1 C3 C2 -52.6(3)
C17 Zr1 C3 C2 -145.05(17)
C11 Zr1 C3 C4 27.91(17)
Cl1 Zr1 C3 C4 170.41(13)
C6 Zr1 C3 C4 38.72(15)
Cl2 Zr1 C3 C4 -92.17(14)
C7 Zr1 C3 C4 80.83(16)
C23 Zr1 C3 C4 62.03(18)
C12 Zr1 C3 C4 -8.25(18)
C2 Zr1 C3 C4 117.7(2)
C18 Zr1 C3 C4 65.2(3)
C17 Zr1 C3 C4 -27.3(3)
C2 C3 C4 C6 1.1(3)
Zr1 C3 C4 C6 -65.56(17)
C2 C3 C4 C5 -175.5(2)
Zr1 C3 C4 C5 117.8(2)
C2 C3 C4 Zr1 66.68(19)
C11 Zr1 C4 C3 -154.13(16)
Cl1 Zr1 C4 C3 -13.45(19)
C6 Zr1 C4 C3 -113.5(2)
Cl2 Zr1 C4 C3 84.97(14)
C7 Zr1 C4 C3 -74.57(15)
C23 Zr1 C4 C3 -134.78(14)
C12 Zr1 C4 C3 173.18(15)
C2 Zr1 C4 C3 -34.77(14)
C18 Zr1 C4 C3 -157.63(14)
C17 Zr1 C4 C3 166.04(13)
C11 Zr1 C4 C6 -40.64(15)
Cl1 Zr1 C4 C6 100.04(15)
Cl2 Zr1 C4 C6 -161.53(14)
C7 Zr1 C4 C6 38.92(14)
C23 Zr1 C4 C6 -21.28(17)
C3 Zr1 C4 C6 113.5(2)
C12 Zr1 C4 C6 -73.33(15)
C2 Zr1 C4 C6 78.72(16)
C18 Zr1 C4 C6 -44.1(2)
C17 Zr1 C4 C6 -80.47(16)
C11 Zr1 C4 C5 86.71(19)
Cl1 Zr1 C4 C5 -132.61(16)
C6 Zr1 C4 C5 127.3(3)
Cl2 Zr1 C4 C5 -34.19(18)
C7 Zr1 C4 C5 166.3(2)
C23 Zr1 C4 C5 106.06(19)
C3 Zr1 C4 C5 -119.2(3)
C12 Zr1 C4 C5 54.01(19)
C2 Zr1 C4 C5 -153.9(2)
C18 Zr1 C4 C5 83.2(2)
C17 Zr1 C4 C5 46.9(2)
C3 C4 C6 C7 0.3(3)
C5 C4 C6 C7 176.5(3)
Zr1 C4 C6 C7 -68.70(17)
C3 C4 C6 C8 160.2(2)
C5 C4 C6 C8 -23.6(4)
Zr1 C4 C6 C8 91.2(2)
C3 C4 C6 Zr1 68.99(17)
C5 C4 C6 Zr1 -114.8(3)
C11 Zr1 C6 C4 130.66(17)
Cl1 Zr1 C6 C4 -113.58(14)
Cl2 Zr1 C6 C4 21.03(16)
C7 Zr1 C6 C4 -112.3(2)
C23 Zr1 C6 C4 159.92(16)
C3 Zr1 C6 C4 -37.59(14)
C12 Zr1 C6 C4 104.78(15)
C2 Zr1 C6 C4 -76.42(15)
C18 Zr1 C6 C4 150.09(14)
C17 Zr1 C6 C4 116.58(15)
C11 Zr1 C6 C7 -117.06(16)
Cl1 Zr1 C6 C7 -1.31(17)
Cl2 Zr1 C6 C7 133.30(12)
C4 Zr1 C6 C7 112.3(2)
C23 Zr1 C6 C7 -87.81(14)
C3 Zr1 C6 C7 74.68(15)
C12 Zr1 C6 C7 -142.95(14)
C2 Zr1 C6 C7 35.85(13)
C18 Zr1 C6 C7 -97.64(14)
C17 Zr1 C6 C7 -131.14(14)
C11 Zr1 C6 C8 2.41(13)
Cl1 Zr1 C6 C8 118.17(13)
Cl2 Zr1 C6 C8 -107.22(14)
C4 Zr1 C6 C8 -128.3(2)
C7 Zr1 C6 C8 119.5(2)
C23 Zr1 C6 C8 31.67(15)
C3 Zr1 C6 C8 -165.85(19)
C12 Zr1 C6 C8 -23.47(15)
C2 Zr1 C6 C8 155.33(18)
C18 Zr1 C6 C8 21.84(17)
C17 Zr1 C6 C8 -11.67(17)
C3 C2 C7 C6 2.3(3)
C1 C2 C7 C6 -166.8(2)
Zr1 C2 C7 C6 65.08(17)
C3 C2 C7 Zr1 -62.83(18)
C1 C2 C7 Zr1 128.1(2)
C4 C6 C7 C2 -1.6(3)
C8 C6 C7 C2 -163.6(2)
Zr1 C6 C7 C2 -70.03(18)
C4 C6 C7 Zr1 68.43(17)
C8 C6 C7 Zr1 -93.6(2)
C11 Zr1 C7 C2 166.96(16)
Cl1 Zr1 C7 C2 -65.05(14)
C6 Zr1 C7 C2 115.9(2)
Cl2 Zr1 C7 C2 46.29(17)
C4 Zr1 C7 C2 76.96(15)
C23 Zr1 C7 C2 -158.07(15)
C3 Zr1 C7 C2 36.08(14)
C12 Zr1 C7 C2 155.07(14)
C18 Zr1 C7 C2 -148.59(14)
C17 Zr1 C7 C2 -177.44(13)
C11 Zr1 C7 C6 51.03(14)
Cl1 Zr1 C7 C6 179.01(13)
Cl2 Zr1 C7 C6 -69.64(15)
C4 Zr1 C7 C6 -38.98(13)
C23 Zr1 C7 C6 85.99(14)
C3 Zr1 C7 C6 -79.86(15)
C12 Zr1 C7 C6 39.14(15)
C2 Zr1 C7 C6 -115.9(2)
C18 Zr1 C7 C6 95.47(14)
C17 Zr1 C7 C6 66.63(17)
C4 C6 C8 C9 157.5(2)
C7 C6 C8 C9 -45.1(3)
Zr1 C6 C8 C9 -123.79(17)
C4 C6 C8 C10 38.7(3)
C7 C6 C8 C10 -163.9(2)
Zr1 C6 C8 C10 117.40(18)
C4 C6 C8 C11 -81.9(3)
C7 C6 C8 C11 75.5(3)
Zr1 C6 C8 C11 -3.24(18)
C9 C8 C11 C12 -153.0(2)
C10 C8 C11 C12 -32.6(3)
C6 C8 C11 C12 87.5(3)
C9 C8 C11 C23 41.7(3)
C10 C8 C11 C23 162.1(2)
C6 C8 C11 C23 -77.8(3)
C9 C8 C11 Zr1 122.75(18)
C10 C8 C11 Zr1 -116.88(18)
C6 C8 C11 Zr1 3.27(18)
Cl1 Zr1 C11 C12 110.73(13)
C6 Zr1 C11 C12 -128.92(16)
Cl2 Zr1 C11 C12 -22.25(15)
C4 Zr1 C11 C12 -103.68(14)
C7 Zr1 C11 C12 -159.48(15)
C23 Zr1 C11 C12 109.4(2)
C3 Zr1 C11 C12 -118.55(14)
C2 Zr1 C11 C12 -152.16(13)
C18 Zr1 C11 C12 73.45(14)
C17 Zr1 C11 C12 35.03(13)
Cl1 Zr1 C11 C23 1.32(17)
C6 Zr1 C11 C23 121.66(17)
Cl2 Zr1 C11 C23 -131.66(13)
C4 Zr1 C11 C23 146.91(16)
C7 Zr1 C11 C23 91.11(15)
C3 Zr1 C11 C23 132.03(14)
C12 Zr1 C11 C23 -109.4(2)
C2 Zr1 C11 C23 98.42(15)
C18 Zr1 C11 C23 -35.96(13)
C17 Zr1 C11 C23 -74.38(15)
Cl1 Zr1 C11 C8 -122.74(13)
C6 Zr1 C11 C8 -2.40(13)
Cl2 Zr1 C11 C8 104.27(14)
C4 Zr1 C11 C8 22.85(15)
C7 Zr1 C11 C8 -32.96(15)
C23 Zr1 C11 C8 -124.1(2)
C3 Zr1 C11 C8 7.97(17)
C12 Zr1 C11 C8 126.5(2)
C2 Zr1 C11 C8 -25.64(16)
C18 Zr1 C11 C8 -160.02(18)
C17 Zr1 C11 C8 161.56(18)
C23 C11 C12 C13 -174.7(2)
C8 C11 C12 C13 17.8(4)
Zr1 C11 C12 C13 113.1(3)
C23 C11 C12 C17 4.1(2)
C8 C11 C12 C17 -163.4(2)
Zr1 C11 C12 C17 -68.08(16)
C23 C11 C12 Zr1 72.20(15)
C8 C11 C12 Zr1 -95.4(2)
C11 Zr1 C12 C13 -129.0(3)
Cl1 Zr1 C12 C13 131.90(17)
C6 Zr1 C12 C13 -87.0(2)
Cl2 Zr1 C12 C13 31.86(19)
C4 Zr1 C12 C13 -54.3(2)
C7 Zr1 C12 C13 -107.8(2)
C23 Zr1 C12 C13 -169.9(2)
C3 Zr1 C12 C13 -49.9(2)
C2 Zr1 C12 C13 -88.4(2)
C18 Zr1 C12 C13 150.0(2)
C17 Zr1 C12 C13 114.2(3)
C11 Zr1 C12 C17 116.8(2)
Cl1 Zr1 C12 C17 17.72(17)
C6 Zr1 C12 C17 158.83(15)
Cl2 Zr1 C12 C17 -82.32(13)
C4 Zr1 C12 C17 -168.52(14)
C7 Zr1 C12 C17 138.03(14)
C23 Zr1 C12 C17 75.92(15)
C3 Zr1 C12 C17 -164.04(13)
C2 Zr1 C12 C17 157.38(14)
C18 Zr1 C12 C17 35.80(13)
Cl1 Zr1 C12 C11 -99.11(14)
C6 Zr1 C12 C11 42.00(14)
Cl2 Zr1 C12 C11 160.85(13)
C4 Zr1 C12 C11 74.65(14)
C7 Zr1 C12 C11 21.21(15)
C23 Zr1 C12 C11 -40.91(13)
C3 Zr1 C12 C11 79.13(15)
C2 Zr1 C12 C11 40.55(18)
C18 Zr1 C12 C11 -81.03(15)
C17 Zr1 C12 C11 -116.8(2)
C17 C12 C13 C14 0.9(3)
C11 C12 C13 C14 179.7(2)
Zr1 C12 C13 C14 -91.9(3)
C12 C13 C14 C15 0.4(4)
C13 C14 C15 C16 -1.0(4)
C14 C15 C16 C17 0.2(3)
C15 C16 C17 C18 -175.6(2)
C15 C16 C17 C12 1.2(3)
C15 C16 C17 Zr1 87.1(3)
C13 C12 C17 C16 -1.7(3)
C11 C12 C17 C16 179.2(2)
Zr1 C12 C17 C16 118.3(2)
C13 C12 C17 C18 175.7(2)
C11 C12 C17 C18 -3.3(3)
Zr1 C12 C17 C18 -64.29(16)
C13 C12 C17 Zr1 -120.01(19)
C11 C12 C17 Zr1 60.95(15)
C11 Zr1 C17 C16 -153.0(2)
Cl1 Zr1 C17 C16 77.6(2)
C6 Zr1 C17 C16 -138.34(19)
Cl2 Zr1 C17 C16 -20.06(19)
C4 Zr1 C17 C16 -102.1(2)
C7 Zr1 C17 C16 -171.71(18)
C23 Zr1 C17 C16 164.2(2)
C3 Zr1 C17 C16 -84.8(3)
C12 Zr1 C17 C16 -115.7(3)
C2 Zr1 C17 C16 -176.3(2)
C18 Zr1 C17 C16 128.0(3)
C11 Zr1 C17 C18 78.97(15)
Cl1 Zr1 C17 C18 -50.44(14)
C6 Zr1 C17 C18 93.64(15)
Cl2 Zr1 C17 C18 -148.08(13)
C4 Zr1 C17 C18 129.92(14)
C7 Zr1 C17 C18 60.27(17)
C23 Zr1 C17 C18 36.19(13)
C3 Zr1 C17 C18 147.15(17)
C12 Zr1 C17 C18 116.3(2)
C2 Zr1 C17 C18 55.7(3)
C11 Zr1 C17 C12 -37.30(14)
Cl1 Zr1 C17 C12 -166.71(13)
C6 Zr1 C17 C12 -22.63(16)
Cl2 Zr1 C17 C12 95.65(13)
C4 Zr1 C17 C12 13.65(17)
C7 Zr1 C17 C12 -56.01(17)
C23 Zr1 C17 C12 -80.08(15)
C3 Zr1 C17 C12 30.9(2)
C2 Zr1 C17 C12 -60.6(3)
C18 Zr1 C17 C12 -116.3(2)
C16 C17 C18 C19 -1.1(4)
C12 C17 C18 C19 -178.2(2)
Zr1 C17 C18 C19 120.0(2)
C16 C17 C18 C23 178.3(2)
C12 C17 C18 C23 1.2(3)
Zr1 C17 C18 C23 -60.58(16)
C16 C17 C18 Zr1 -121.1(3)
C12 C17 C18 Zr1 61.76(15)
C11 Zr1 C18 C19 153.6(2)
Cl1 Zr1 C18 C19 2.24(19)
C6 Zr1 C18 C19 133.4(2)
Cl2 Zr1 C18 C19 -93.6(2)
C4 Zr1 C18 C19 157.88(19)
C7 Zr1 C18 C19 97.2(2)
C23 Zr1 C18 C19 115.0(3)
C3 Zr1 C18 C19 110.6(3)
C12 Zr1 C18 C19 -164.3(2)
C2 Zr1 C18 C19 73.3(2)
C17 Zr1 C18 C19 -127.9(3)
C11 Zr1 C18 C23 38.65(14)
Cl1 Zr1 C18 C23 -112.76(14)
C6 Zr1 C18 C23 18.43(16)
Cl2 Zr1 C18 C23 151.37(13)
C4 Zr1 C18 C23 42.9(2)
C7 Zr1 C18 C23 -17.80(16)
C3 Zr1 C18 C23 -4.4(4)
C12 Zr1 C18 C23 80.68(15)
C2 Zr1 C18 C23 -41.74(19)
C17 Zr1 C18 C23 117.1(2)
C11 Zr1 C18 C17 -78.42(15)
Cl1 Zr1 C18 C17 130.17(14)
C6 Zr1 C18 C17 -98.64(15)
Cl2 Zr1 C18 C17 34.30(14)
C4 Zr1 C18 C17 -74.18(18)
C7 Zr1 C18 C17 -134.86(14)
C23 Zr1 C18 C17 -117.1(2)
C3 Zr1 C18 C17 -121.5(3)
C12 Zr1 C18 C17 -36.39(13)
C2 Zr1 C18 C17 -158.81(13)
C23 C18 C19 C20 1.7(3)
C17 C18 C19 C20 -179.0(2)
Zr1 C18 C19 C20 -81.3(3)
C18 C19 C20 C21 -1.1(3)
C18 C19 C20 C24 179.5(2)
C19 C20 C21 C22 0.4(4)
C24 C20 C21 C22 179.8(2)
C20 C21 C22 C23 -0.2(4)
C21 C22 C23 C18 0.7(3)
C21 C22 C23 C11 177.7(2)
C21 C22 C23 Zr1 91.9(2)
C19 C18 C23 C22 -1.4(3)
C17 C18 C23 C22 179.1(2)
Zr1 C18 C23 C22 114.0(2)
C19 C18 C23 C11 -179.1(2)
C17 C18 C23 C11 1.4(3)
Zr1 C18 C23 C11 -63.68(15)
C19 C18 C23 Zr1 -115.5(2)
C17 C18 C23 Zr1 65.09(16)
C12 C11 C23 C22 179.5(2)
C8 C11 C23 C22 -12.6(4)
Zr1 C11 C23 C22 -106.6(3)
C12 C11 C23 C18 -3.4(2)
C8 C11 C23 C18 164.5(2)
Zr1 C11 C23 C18 70.57(16)
C12 C11 C23 Zr1 -73.94(15)
C8 C11 C23 Zr1 94.0(2)
C11 Zr1 C23 C22 130.4(3)
Cl1 Zr1 C23 C22 -48.54(18)
C6 Zr1 C23 C22 82.95(19)
Cl2 Zr1 C23 C22 -156.15(15)
C4 Zr1 C23 C22 94.83(19)
C7 Zr1 C23 C22 48.55(18)
C3 Zr1 C23 C22 63.7(2)
C12 Zr1 C23 C22 170.5(2)
C2 Zr1 C23 C22 36.3(2)
C18 Zr1 C23 C22 -114.6(2)
C17 Zr1 C23 C22 -149.8(2)
C11 Zr1 C23 C18 -115.0(2)
Cl1 Zr1 C23 C18 66.06(14)
C6 Zr1 C23 C18 -162.45(16)
Cl2 Zr1 C23 C18 -41.55(17)
C4 Zr1 C23 C18 -150.57(14)
C7 Zr1 C23 C18 163.16(15)
C3 Zr1 C23 C18 178.34(13)
C12 Zr1 C23 C18 -74.85(15)
C2 Zr1 C23 C18 150.88(14)
C17 Zr1 C23 C18 -35.25(13)
Cl1 Zr1 C23 C11 -178.97(14)
C6 Zr1 C23 C11 -47.48(15)
Cl2 Zr1 C23 C11 73.43(16)
C4 Zr1 C23 C11 -35.60(17)
C7 Zr1 C23 C11 -81.87(15)
C3 Zr1 C23 C11 -66.68(18)
C12 Zr1 C23 C11 40.12(14)
C2 Zr1 C23 C11 -94.14(15)
C18 Zr1 C23 C11 115.0(2)
C17 Zr1 C23 C11 79.73(15)
C19 C20 C24 C24C -174.7(2)
C21 C20 C24 C24C 5.9(3)
C19 C20 C24 C24B 63.9(3)
C21 C20 C24 C24B -115.5(3)
C19 C20 C24 C24A -55.1(3)
C21 C20 C24 C24A 125.6(2)
